data_7006239
loop_
_publ_author_name
'Neo, Kian Eang'
'Huynh, Han Vinh'
'Koh, Lip Lin'
'Henderson, William'
'Hor, T. S. Andy'

_publ_section_title
;
 Dinuclear PCP pincer complexes from Lewis acidic [Pd(OTf)(PCP)] and
 basic [Pd(4-Spy)(PCP)] (OTf = triflate; 4-Spy = 4-pyridinethiolate;
 PCP = (-)CH(CH(2)CH(2)PPh(2))(2)).
;
_journal_issue 48
_journal_name_full 'Dalton transactions (Cambridge, England : 2003)'
_journal_page_first 5701
_journal_page_last 5709
_journal_paper_doi 10.1039/b710752h
_journal_year 2007
_chemical_formula_sum 'C63 H62 F6 N P5 Pd2 S'
_chemical_formula_weight 1346.85
_chemical_name_systematic
;
?
;
_space_group_IT_number 14
_symmetry_cell_setting monoclinic
_symmetry_space_group_name_Hall '-P 2ybc'
_symmetry_space_group_name_H-M 'P 1 21/c 1'
_atom_sites_solution_hydrogens geom
_atom_sites_solution_primary direct
_atom_sites_solution_secondary difmap
_audit_creation_method SHELXL-97
_cell_angle_alpha 90.00
_cell_angle_beta 91.3880(10)
_cell_angle_gamma 90.00
_cell_formula_units_Z 4
_cell_length_a 12.9468(5)
_cell_length_b 17.4888(7)
_cell_length_c 26.5948(11)
_cell_measurement_reflns_used 7672
_cell_measurement_temperature 223(2)
_cell_measurement_theta_max 26.31
_cell_measurement_theta_min 2.22
_cell_volume 6019.9(4)
_computing_cell_refinement 'Bruker SMART'
_computing_data_collection 'Bruker SMART'
_computing_data_reduction 'Bruker SAINT'
_computing_molecular_graphics 'Bruker SHELXTL'
_computing_publication_material 'Bruker SHELXTL'
_computing_structure_refinement 'SHELXL-97 (Sheldrick, 1997)'
_computing_structure_solution 'SHELXS-97 (Sheldrick, 1990)'
_diffrn_ambient_temperature 223(2)
_diffrn_measured_fraction_theta_full 1.000
_diffrn_measured_fraction_theta_max 1.000
_diffrn_measurement_device_type 'CCD area detector'
_diffrn_measurement_method 'phi and omega scans'
_diffrn_radiation_monochromator graphite
_diffrn_radiation_source 'fine-focus sealed tube'
_diffrn_radiation_type MoK\a
_diffrn_radiation_wavelength 0.71073
_diffrn_reflns_av_R_equivalents 0.0429
_diffrn_reflns_av_sigmaI/netI 0.0306
_diffrn_reflns_limit_h_max 16
_diffrn_reflns_limit_h_min -16
_diffrn_reflns_limit_k_max 22
_diffrn_reflns_limit_k_min -22
_diffrn_reflns_limit_l_max 34
_diffrn_reflns_limit_l_min -34
_diffrn_reflns_number 77929
_diffrn_reflns_theta_full 27.50
_diffrn_reflns_theta_max 27.50
_diffrn_reflns_theta_min 1.39
_exptl_absorpt_coefficient_mu 0.824
_exptl_absorpt_correction_T_max 0.8934
_exptl_absorpt_correction_T_min 0.7341
_exptl_absorpt_correction_type empirical
_exptl_absorpt_process_details 'Sadabs, (Sheldrick 2001)'
_exptl_crystal_colour Yellow
_exptl_crystal_density_diffrn 1.486
_exptl_crystal_density_meas ?
_exptl_crystal_density_method .
_exptl_crystal_description Block
_exptl_crystal_F_000 2736
_exptl_crystal_size_max 0.40
_exptl_crystal_size_mid 0.20
_exptl_crystal_size_min 0.14
_refine_diff_density_max 0.928
_refine_diff_density_min -0.455
_refine_diff_density_rms 0.088
_refine_ls_extinction_method none
_refine_ls_goodness_of_fit_ref 1.182
_refine_ls_hydrogen_treatment constructed
_refine_ls_matrix_type full
_refine_ls_number_parameters 703
_refine_ls_number_reflns 13826
_refine_ls_number_restraints 0
_refine_ls_restrained_S_all 1.182
_refine_ls_R_factor_all 0.0573
_refine_ls_R_factor_gt 0.0482
_refine_ls_shift/su_max 0.002
_refine_ls_shift/su_mean 0.000
_refine_ls_structure_factor_coef Fsqd
_refine_ls_weighting_details 'calc w=1/[\s^2^(Fo^2^)+(0.0431P)^2^+4.3536P] where P=(Fo^2^+2Fc^2^)/3'
_refine_ls_weighting_scheme calc
_refine_ls_wR_factor_gt 0.1021
_refine_ls_wR_factor_ref 0.1058
_reflns_number_gt 12171
_reflns_number_total 13826
_reflns_threshold_expression >2sigma(I)
_cod_data_source_file b710752h.txt
_cod_data_source_block 6146
_cod_depositor_comments
;
The following automatic conversions were performed:
'_symmetry_cell_setting' value 'Monoclinic' changed to 'monoclinic'
according to '/home/saulius/struct/CIF-dictionaries/cif_core.dic'
dictionary named 'cif_core.dic' version 2.4.1 from 2010-06-29.

Automatic conversion script
Id: cif_fix_enum 1527 2010-12-29 10:47:43Z saulius 
;
_cod_original_sg_symbol_H-M P2(1)/c
_cod_database_code 7006239

loop_
_symmetry_equiv_pos_as_xyz
'x, y, z'
'-x, y+1/2, -z+1/2'
'-x, -y, -z'
'x, -y-1/2, z-1/2'

loop_
_atom_site_label
_atom_site_type_symbol
_atom_site_fract_x
_atom_site_fract_y
_atom_site_fract_z
_atom_site_U_iso_or_equiv
_atom_site_adp_type
_atom_site_occupancy
_atom_site_symmetry_multiplicity
_atom_site_calc_flag
_atom_site_refinement_flags
_atom_site_disorder_assembly
_atom_site_disorder_group
Pd1 Pd 0.232725(17) 0.670601(12) 0.554696(8) 0.02649(6) Uani 1 1 d . . .
Pd2 Pd 0.358998(18) 0.489317(13) 0.811560(9) 0.03209(7) Uani 1 1 d . . .
S1 S 0.26486(7) 0.74696(4) 0.62978(3) 0.03522(17) Uani 1 1 d . . .
P1 P 0.39670(6) 0.66653(4) 0.52444(3) 0.03133(17) Uani 1 1 d . . .
P2 P 0.05737(6) 0.66948(4) 0.56092(3) 0.03085(17) Uani 1 1 d . . .
P3 P 0.53325(7) 0.47506(5) 0.79868(4) 0.0391(2) Uani 1 1 d . . .
P4 P 0.19582(6) 0.48531(5) 0.84215(3) 0.03496(18) Uani 1 1 d . . .
N1 N 0.32626(19) 0.57162(14) 0.75377(9) 0.0328(5) Uani 1 1 d . . .
C1 C 0.2015(2) 0.59750(17) 0.49359(11) 0.0314(6) Uani 1 1 d . . .
H1 H 0.2095 0.5452 0.5074 0.038 Uiso 1 1 calc R . .
C2 C 0.2795(3) 0.6027(2) 0.45192(12) 0.0395(7) Uani 1 1 d . . .
H2A H 0.2716 0.6518 0.4344 0.047 Uiso 1 1 calc R . .
H2B H 0.2667 0.5617 0.4275 0.047 Uiso 1 1 calc R . .
C3 C 0.3889(3) 0.5959(2) 0.47364(13) 0.0419(8) Uani 1 1 d . . .
H3A H 0.4397 0.6071 0.4479 0.050 Uiso 1 1 calc R . .
H3B H 0.4016 0.5443 0.4867 0.050 Uiso 1 1 calc R . .
C4 C 0.0903(2) 0.60157(18) 0.47386(12) 0.0368(7) Uani 1 1 d . . .
H4A H 0.0773 0.5600 0.4498 0.044 Uiso 1 1 calc R . .
H4B H 0.0788 0.6502 0.4563 0.044 Uiso 1 1 calc R . .
C5 C 0.0159(2) 0.59486(18) 0.51726(12) 0.0352(7) Uani 1 1 d . . .
H5A H 0.0210 0.5443 0.5331 0.042 Uiso 1 1 calc R . .
H5B H -0.0556 0.6032 0.5056 0.042 Uiso 1 1 calc R . .
C6 C 0.3896(3) 0.4149(2) 0.87110(15) 0.0506(9) Uani 1 1 d . . .
H6 H 0.4113 0.4491 0.8991 0.061 Uiso 1 1 calc R . .
C7 C 0.4847(3) 0.3650(2) 0.86264(15) 0.0544(10) Uani 1 1 d . . .
H7A H 0.4999 0.3341 0.8927 0.065 Uiso 1 1 calc R . .
H7B H 0.4715 0.3303 0.8343 0.065 Uiso 1 1 calc R . .
C8 C 0.5755(3) 0.4162(2) 0.85174(15) 0.0529(10) Uani 1 1 d . . .
H8A H 0.6361 0.3857 0.8431 0.063 Uiso 1 1 calc R . .
H8B H 0.5932 0.4481 0.8810 0.063 Uiso 1 1 calc R . .
C9 C 0.2960(4) 0.3749(3) 0.89036(18) 0.0699(13) Uani 1 1 d . . .
H9A H 0.2719 0.3371 0.8655 0.084 Uiso 1 1 calc R . .
H9B H 0.3145 0.3477 0.9215 0.084 Uiso 1 1 calc R . .
C10 C 0.2106(3) 0.4303(2) 0.90031(13) 0.0482(9) Uani 1 1 d . . .
H10A H 0.2291 0.4638 0.9287 0.058 Uiso 1 1 calc R . .
H10B H 0.1465 0.4033 0.9078 0.058 Uiso 1 1 calc R . .
C11 C 0.3051(3) 0.55069(18) 0.70603(12) 0.0369(7) Uani 1 1 d . . .
H11 H 0.3046 0.4982 0.6984 0.044 Uiso 1 1 calc R . .
C12 C 0.2841(3) 0.60119(17) 0.66785(12) 0.0360(7) Uani 1 1 d . . .
H12 H 0.2683 0.5828 0.6354 0.043 Uiso 1 1 calc R . .
C13 C 0.2859(2) 0.68016(16) 0.67676(11) 0.0297(6) Uani 1 1 d . . .
C14 C 0.3076(3) 0.70160(18) 0.72657(12) 0.0380(7) Uani 1 1 d . . .
H14 H 0.3094 0.7537 0.7352 0.046 Uiso 1 1 calc R . .
C15 C 0.3261(3) 0.64749(19) 0.76282(12) 0.0401(7) Uani 1 1 d . . .
H15 H 0.3395 0.6642 0.7959 0.048 Uiso 1 1 calc R . .
C1A C 0.5068(2) 0.63813(18) 0.56369(12) 0.0352(7) Uani 1 1 d . . .
C2A C 0.5979(3) 0.6770(2) 0.56691(18) 0.0631(12) Uani 1 1 d . . .
H2A1 H 0.6068 0.7223 0.5485 0.076 Uiso 1 1 calc R . .
C3A C 0.6775(4) 0.6492(3) 0.5977(2) 0.0833(16) Uani 1 1 d . . .
H3A1 H 0.7407 0.6756 0.5995 0.100 Uiso 1 1 calc R . .
C4A C 0.6658(4) 0.5846(3) 0.62518(18) 0.0702(13) Uani 1 1 d . . .
H4A1 H 0.7204 0.5667 0.6460 0.084 Uiso 1 1 calc R . .
C5A C 0.5746(3) 0.5457(3) 0.62253(17) 0.0627(11) Uani 1 1 d . . .
H5A1 H 0.5658 0.5011 0.6417 0.075 Uiso 1 1 calc R . .
C6A C 0.4948(3) 0.5720(2) 0.59157(14) 0.0503(9) Uani 1 1 d . . .
H6A H 0.4322 0.5449 0.5895 0.060 Uiso 1 1 calc R . .
C1B C 0.4334(2) 0.75617(19) 0.49499(12) 0.0370(7) Uani 1 1 d . . .
C2B C 0.5068(3) 0.7585(2) 0.45779(16) 0.0594(11) Uani 1 1 d . . .
H2B1 H 0.5375 0.7128 0.4470 0.071 Uiso 1 1 calc R . .
C3B C 0.5351(4) 0.8270(3) 0.4366(2) 0.0755(14) Uani 1 1 d . . .
H3B1 H 0.5850 0.8280 0.4115 0.091 Uiso 1 1 calc R . .
C4B C 0.4904(4) 0.8937(3) 0.45213(19) 0.0736(14) Uani 1 1 d . . .
H4B1 H 0.5096 0.9405 0.4376 0.088 Uiso 1 1 calc R . .
C5B C 0.4169(4) 0.8926(2) 0.48929(18) 0.0646(12) Uani 1 1 d . . .
H5B1 H 0.3866 0.9385 0.5000 0.077 Uiso 1 1 calc R . .
C6B C 0.3882(3) 0.82352(19) 0.51055(14) 0.0461(8) Uani 1 1 d . . .
H6B H 0.3380 0.8225 0.5355 0.055 Uiso 1 1 calc R . .
C1C C 0.0013(3) 0.75707(18) 0.53506(12) 0.0380(7) Uani 1 1 d . . .
C2C C -0.0950(3) 0.7578(2) 0.51140(16) 0.0580(10) Uani 1 1 d . . .
H2C H -0.1362 0.7135 0.5118 0.070 Uiso 1 1 calc R . .
C3C C -0.1314(5) 0.8224(3) 0.48719(18) 0.0789(16) Uani 1 1 d . . .
H3C H -0.1968 0.8218 0.4711 0.095 Uiso 1 1 calc R . .
C4C C -0.0733(5) 0.8866(3) 0.48652(18) 0.0812(16) Uani 1 1 d . . .
H4C H -0.0979 0.9303 0.4695 0.097 Uiso 1 1 calc R . .
C5C C 0.0208(5) 0.8879(3) 0.5105(2) 0.0847(16) Uani 1 1 d . . .
H5C H 0.0606 0.9329 0.5104 0.102 Uiso 1 1 calc R . .
C6C C 0.0584(3) 0.8234(2) 0.53519(18) 0.0604(11) Uani 1 1 d . . .
H6C H 0.1231 0.8251 0.5520 0.073 Uiso 1 1 calc R . .
C1D C -0.0069(2) 0.65176(18) 0.61978(12) 0.0336(7) Uani 1 1 d . . .
C2D C -0.0589(3) 0.7080(2) 0.64498(13) 0.0419(8) Uani 1 1 d . . .
H2D H -0.0632 0.7575 0.6314 0.050 Uiso 1 1 calc R . .
C3D C -0.1051(3) 0.6918(2) 0.69032(14) 0.0510(9) Uani 1 1 d . . .
H3D H -0.1402 0.7307 0.7073 0.061 Uiso 1 1 calc R . .
C4D C -0.1000(3) 0.6201(2) 0.71043(14) 0.0517(9) Uani 1 1 d . . .
H4D H -0.1331 0.6092 0.7407 0.062 Uiso 1 1 calc R . .
C5D C -0.0465(3) 0.5641(2) 0.68628(15) 0.0576(11) Uani 1 1 d . . .
H5D H -0.0414 0.5151 0.7006 0.069 Uiso 1 1 calc R . .
C6D C 0.0003(3) 0.5788(2) 0.64107(14) 0.0517(9) Uani 1 1 d . . .
H6D H 0.0368 0.5399 0.6247 0.062 Uiso 1 1 calc R . .
C1E C 0.6130(3) 0.5603(2) 0.79693(16) 0.0542(10) Uani 1 1 d . . .
C2E C 0.5921(3) 0.6133(2) 0.7593(2) 0.0781(15) Uani 1 1 d . . .
H2E H 0.5421 0.6024 0.7341 0.094 Uiso 1 1 calc R . .
C3E C 0.6452(4) 0.6827(3) 0.7587(3) 0.105(2) Uani 1 1 d . . .
H3E H 0.6316 0.7187 0.7332 0.126 Uiso 1 1 calc R . .
C4E C 0.7173(6) 0.6976(4) 0.7958(3) 0.121(3) Uani 1 1 d . . .
H4E H 0.7523 0.7447 0.7957 0.146 Uiso 1 1 calc R . .
C5E C 0.7396(5) 0.6468(5) 0.8324(3) 0.120(3) Uani 1 1 d . . .
H5E H 0.7894 0.6585 0.8576 0.144 Uiso 1 1 calc R . .
C6E C 0.6880(4) 0.5763(4) 0.83285(19) 0.0880(18) Uani 1 1 d . . .
H6E H 0.7048 0.5398 0.8577 0.106 Uiso 1 1 calc R . .
C1F C 0.5677(2) 0.42028(18) 0.74342(12) 0.0369(7) Uani 1 1 d . . .
C2F C 0.6685(3) 0.4190(2) 0.72627(13) 0.0414(8) Uani 1 1 d . . .
H2F H 0.7198 0.4494 0.7419 0.050 Uiso 1 1 calc R . .
C3F C 0.6926(3) 0.3727(2) 0.68603(13) 0.0447(8) Uani 1 1 d . . .
H3F H 0.7603 0.3723 0.6741 0.054 Uiso 1 1 calc R . .
C4F C 0.6184(3) 0.3270(2) 0.66326(13) 0.0477(9) Uani 1 1 d . . .
H4F H 0.6361 0.2948 0.6365 0.057 Uiso 1 1 calc R . .
C5F C 0.5183(3) 0.3288(2) 0.67973(14) 0.0487(9) Uani 1 1 d . . .
H5F H 0.4673 0.2985 0.6638 0.058 Uiso 1 1 calc R . .
C6F C 0.4930(3) 0.3749(2) 0.71954(13) 0.0425(8) Uani 1 1 d . . .
H6F H 0.4247 0.3758 0.7307 0.051 Uiso 1 1 calc R . .
C1G C 0.0971(2) 0.43426(18) 0.80601(13) 0.0385(7) Uani 1 1 d . . .
C2G C 0.0011(3) 0.4177(2) 0.82639(17) 0.0552(10) Uani 1 1 d . . .
H2G H -0.0148 0.4357 0.8586 0.066 Uiso 1 1 calc R . .
C3G C -0.0706(3) 0.3748(3) 0.7991(2) 0.0656(12) Uani 1 1 d . . .
H3G H -0.1345 0.3629 0.8132 0.079 Uiso 1 1 calc R . .
C4G C -0.0489(3) 0.3496(2) 0.75190(19) 0.0623(11) Uani 1 1 d . . .
H4G H -0.0982 0.3206 0.7337 0.075 Uiso 1 1 calc R . .
C5G C 0.0444(3) 0.3662(2) 0.73074(17) 0.0553(10) Uani 1 1 d . . .
H5G H 0.0584 0.3493 0.6981 0.066 Uiso 1 1 calc R . .
C6G C 0.1180(3) 0.40829(19) 0.75797(14) 0.0443(8) Uani 1 1 d . . .
H6G H 0.1821 0.4192 0.7438 0.053 Uiso 1 1 calc R . .
C1H C 0.1407(2) 0.57770(18) 0.85675(12) 0.0365(7) Uani 1 1 d . . .
C2H C 0.0634(3) 0.6096(2) 0.82743(16) 0.0609(11) Uani 1 1 d . . .
H2H H 0.0338 0.5814 0.8006 0.073 Uiso 1 1 calc R . .
C3H C 0.0285(4) 0.6831(2) 0.8370(2) 0.0711(14) Uani 1 1 d . . .
H3H H -0.0240 0.7045 0.8164 0.085 Uiso 1 1 calc R . .
C4H C 0.0695(3) 0.7245(2) 0.87572(17) 0.0598(11) Uani 1 1 d . . .
H4H H 0.0442 0.7738 0.8825 0.072 Uiso 1 1 calc R . .
C5H C 0.1483(4) 0.6940(2) 0.90492(16) 0.0631(11) Uani 1 1 d . . .
H5H H 0.1781 0.7228 0.9314 0.076 Uiso 1 1 calc R . .
C6H C 0.1838(3) 0.6210(2) 0.89532(14) 0.0542(10) Uani 1 1 d . . .
H6H H 0.2379 0.6006 0.9153 0.065 Uiso 1 1 calc R . .
P5 P 0.76052(7) 0.62159(5) 0.40242(4) 0.0419(2) Uani 1 1 d . . .
F1 F 0.7117(2) 0.70356(15) 0.40644(11) 0.0859(9) Uani 1 1 d . . .
F2 F 0.7510(2) 0.62694(16) 0.34267(9) 0.0774(8) Uani 1 1 d . . .
F3 F 0.8056(3) 0.53890(16) 0.39845(14) 0.1131(12) Uani 1 1 d . . .
F4 F 0.7666(2) 0.61671(17) 0.46183(9) 0.0822(8) Uani 1 1 d . . .
F5 F 0.6490(2) 0.58515(19) 0.40296(11) 0.0960(10) Uani 1 1 d . . .
F6 F 0.8705(2) 0.6584(2) 0.40129(12) 0.0990(11) Uani 1 1 d . . .

loop_
_atom_site_aniso_label
_atom_site_aniso_U_11
_atom_site_aniso_U_22
_atom_site_aniso_U_33
_atom_site_aniso_U_23
_atom_site_aniso_U_13
_atom_site_aniso_U_12
Pd1 0.02848(12) 0.02437(11) 0.02672(11) -0.00056(8) 0.00262(8) -0.00318(8)
Pd2 0.02992(13) 0.02971(13) 0.03665(13) 0.00421(9) 0.00081(10) 0.00451(9)
S1 0.0496(5) 0.0251(4) 0.0309(4) -0.0014(3) -0.0017(3) -0.0038(3)
P1 0.0301(4) 0.0295(4) 0.0345(4) -0.0007(3) 0.0037(3) -0.0005(3)
P2 0.0299(4) 0.0284(4) 0.0344(4) -0.0017(3) 0.0026(3) -0.0036(3)
P3 0.0309(4) 0.0394(5) 0.0471(5) -0.0031(4) 0.0009(4) 0.0051(3)
P4 0.0337(4) 0.0350(4) 0.0363(4) 0.0056(3) 0.0037(3) 0.0035(3)
N1 0.0337(14) 0.0317(13) 0.0330(13) 0.0010(11) 0.0018(11) 0.0011(11)
C1 0.0411(17) 0.0254(14) 0.0277(15) -0.0015(11) 0.0015(12) -0.0049(12)
C2 0.0450(19) 0.0427(19) 0.0309(16) -0.0046(14) 0.0033(14) -0.0017(15)
C3 0.0431(19) 0.0415(19) 0.0416(18) -0.0099(15) 0.0096(15) 0.0014(15)
C4 0.0431(18) 0.0327(16) 0.0345(16) -0.0024(13) -0.0009(14) -0.0087(14)
C5 0.0338(16) 0.0320(16) 0.0398(17) -0.0041(13) 0.0006(13) -0.0081(13)
C6 0.050(2) 0.051(2) 0.050(2) 0.0172(17) -0.0030(17) 0.0101(17)
C7 0.057(2) 0.051(2) 0.055(2) 0.0129(18) -0.0045(18) 0.0193(19)
C8 0.044(2) 0.064(2) 0.050(2) -0.0036(18) -0.0062(17) 0.0190(18)
C9 0.076(3) 0.064(3) 0.070(3) 0.031(2) 0.008(2) 0.020(2)
C10 0.052(2) 0.053(2) 0.0405(19) 0.0169(16) 0.0069(16) 0.0046(17)
C11 0.0455(19) 0.0252(15) 0.0398(18) -0.0027(13) -0.0002(14) -0.0005(13)
C12 0.0454(18) 0.0298(16) 0.0326(16) -0.0049(13) -0.0021(13) -0.0025(13)
C13 0.0291(15) 0.0278(15) 0.0323(15) -0.0010(12) 0.0014(12) -0.0006(12)
C14 0.053(2) 0.0269(15) 0.0344(17) -0.0062(13) -0.0045(14) 0.0006(14)
C15 0.053(2) 0.0346(17) 0.0322(16) -0.0038(13) -0.0037(14) 0.0005(15)
C1A 0.0310(16) 0.0337(16) 0.0410(17) -0.0022(13) 0.0022(13) 0.0050(13)
C2A 0.047(2) 0.055(2) 0.087(3) 0.012(2) -0.011(2) -0.0095(19)
C3A 0.045(2) 0.084(4) 0.119(4) 0.004(3) -0.030(3) -0.010(2)
C4A 0.062(3) 0.072(3) 0.076(3) -0.007(2) -0.027(2) 0.023(2)
C5A 0.068(3) 0.056(2) 0.064(3) 0.011(2) -0.006(2) 0.018(2)
C6A 0.048(2) 0.046(2) 0.056(2) 0.0066(17) -0.0010(17) 0.0043(17)
C1B 0.0327(16) 0.0376(17) 0.0407(18) 0.0076(14) 0.0019(13) -0.0028(13)
C2B 0.056(2) 0.056(2) 0.067(3) 0.011(2) 0.026(2) 0.0048(19)
C3B 0.075(3) 0.067(3) 0.086(3) 0.028(3) 0.031(3) -0.005(2)
C4B 0.072(3) 0.056(3) 0.093(4) 0.038(3) 0.004(3) -0.014(2)
C5B 0.070(3) 0.038(2) 0.086(3) 0.013(2) 0.002(2) 0.0009(19)
C6B 0.046(2) 0.0390(19) 0.054(2) 0.0052(16) 0.0076(16) -0.0025(15)
C1C 0.0452(19) 0.0339(17) 0.0352(17) -0.0021(13) 0.0046(14) 0.0041(14)
C2C 0.064(3) 0.046(2) 0.062(3) -0.0106(19) -0.017(2) 0.0105(19)
C3C 0.108(4) 0.065(3) 0.063(3) -0.019(2) -0.032(3) 0.038(3)
C4C 0.126(5) 0.058(3) 0.060(3) 0.007(2) 0.004(3) 0.038(3)
C5C 0.096(4) 0.040(2) 0.120(5) 0.018(3) 0.027(4) 0.006(2)
C6C 0.053(2) 0.037(2) 0.091(3) 0.006(2) 0.007(2) 0.0024(17)
C1D 0.0229(14) 0.0415(17) 0.0365(16) 0.0023(13) 0.0018(12) -0.0021(13)
C2D 0.0409(19) 0.0381(18) 0.047(2) -0.0070(15) 0.0045(15) -0.0057(15)
C3D 0.047(2) 0.056(2) 0.051(2) -0.0163(18) 0.0134(17) -0.0031(18)
C4D 0.041(2) 0.076(3) 0.0381(19) 0.0023(18) 0.0079(15) -0.0009(19)
C5D 0.058(2) 0.064(3) 0.052(2) 0.0211(19) 0.0142(19) 0.015(2)
C6D 0.053(2) 0.052(2) 0.051(2) 0.0103(17) 0.0151(17) 0.0156(18)
C1E 0.039(2) 0.051(2) 0.073(3) -0.024(2) 0.0189(18) -0.0082(17)
C2E 0.048(2) 0.043(2) 0.145(5) 0.000(3) 0.026(3) -0.0012(19)
C3E 0.075(4) 0.042(3) 0.201(7) -0.010(3) 0.070(4) -0.001(2)
C4E 0.101(5) 0.097(5) 0.170(7) -0.094(5) 0.089(5) -0.055(4)
C5E 0.107(5) 0.165(7) 0.091(4) -0.078(5) 0.057(4) -0.083(5)
C6E 0.066(3) 0.133(5) 0.067(3) -0.049(3) 0.027(2) -0.044(3)
C1F 0.0351(17) 0.0324(16) 0.0432(18) 0.0019(14) 0.0018(14) 0.0069(13)
C2F 0.0356(18) 0.0426(19) 0.0460(19) 0.0008(15) -0.0008(14) 0.0050(14)
C3F 0.0376(18) 0.054(2) 0.0430(19) 0.0133(16) 0.0107(15) 0.0114(16)
C4F 0.065(2) 0.046(2) 0.0326(17) 0.0042(15) 0.0070(16) 0.0047(18)
C5F 0.057(2) 0.046(2) 0.043(2) 0.0022(16) 0.0008(17) -0.0065(17)
C6F 0.0360(18) 0.0421(19) 0.049(2) -0.0004(15) 0.0040(15) -0.0016(14)
C1G 0.0338(17) 0.0287(16) 0.053(2) 0.0064(14) 0.0012(14) 0.0020(13)
C2G 0.045(2) 0.053(2) 0.068(3) 0.006(2) 0.0078(19) 0.0008(18)
C3G 0.033(2) 0.063(3) 0.101(4) 0.016(3) 0.002(2) -0.0105(18)
C4G 0.048(2) 0.047(2) 0.091(3) 0.005(2) -0.017(2) -0.0107(18)
C5G 0.056(2) 0.043(2) 0.066(3) -0.0037(18) -0.012(2) -0.0024(18)
C6G 0.0419(19) 0.0373(18) 0.054(2) 0.0002(16) 0.0003(16) -0.0035(15)
C1H 0.0363(17) 0.0369(17) 0.0364(17) 0.0037(13) 0.0061(13) 0.0024(14)
C2H 0.071(3) 0.044(2) 0.067(3) -0.0084(19) -0.027(2) 0.0097(19)
C3H 0.070(3) 0.046(2) 0.096(4) -0.007(2) -0.028(3) 0.020(2)
C4H 0.070(3) 0.040(2) 0.070(3) -0.0061(19) 0.006(2) 0.0124(19)
C5H 0.085(3) 0.050(2) 0.054(2) -0.0155(19) -0.005(2) 0.008(2)
C6H 0.059(2) 0.055(2) 0.048(2) -0.0040(18) -0.0113(18) 0.0123(19)
P5 0.0401(5) 0.0335(4) 0.0517(5) -0.0038(4) -0.0061(4) -0.0036(4)
F1 0.102(2) 0.0555(15) 0.101(2) 0.0006(15) 0.0248(17) 0.0248(15)
F2 0.100(2) 0.0810(18) 0.0515(14) -0.0071(13) 0.0020(13) -0.0170(16)
F3 0.147(3) 0.0553(17) 0.135(3) -0.0195(18) -0.028(2) 0.0421(19)
F4 0.102(2) 0.090(2) 0.0532(15) 0.0042(14) -0.0154(14) -0.0255(16)
F5 0.0723(18) 0.119(2) 0.096(2) 0.0196(18) -0.0145(15) -0.0540(18)
F6 0.0521(16) 0.136(3) 0.109(2) -0.033(2) 0.0112(15) -0.0411(17)

loop_
_atom_type_symbol
_atom_type_description
_atom_type_scat_dispersion_real
_atom_type_scat_dispersion_imag
_atom_type_scat_source
C C 0.0033 0.0016 'International Tables Vol C Tables 4.2.6.8 and 6.1.1.4'
H H 0.0000 0.0000 'International Tables Vol C Tables 4.2.6.8 and 6.1.1.4'
N N 0.0061 0.0033 'International Tables Vol C Tables 4.2.6.8 and 6.1.1.4'
F F 0.0171 0.0103 'International Tables Vol C Tables 4.2.6.8 and 6.1.1.4'
P P 0.1023 0.0942 'International Tables Vol C Tables 4.2.6.8 and 6.1.1.4'
S S 0.1246 0.1234 'International Tables Vol C Tables 4.2.6.8 and 6.1.1.4'
Pd Pd -0.9988 1.0072 'International Tables Vol C Tables 4.2.6.8 and 6.1.1.4'

loop_
_geom_angle_atom_site_label_1
_geom_angle_atom_site_label_2
_geom_angle_atom_site_label_3
_geom_angle
_geom_angle_site_symmetry_1
_geom_angle_site_symmetry_3
_geom_angle_publ_flag
C1 Pd1 P2 82.97(9) . . ?
C1 Pd1 P1 82.64(9) . . ?
P2 Pd1 P1 163.43(3) . . ?
C1 Pd1 S1 175.45(8) . . ?
P2 Pd1 S1 95.51(3) . . ?
P1 Pd1 S1 99.45(3) . . ?
C6 Pd2 N1 176.31(13) . . ?
C6 Pd2 P4 82.57(11) . . ?
N1 Pd2 P4 96.18(7) . . ?
C6 Pd2 P3 82.88(11) . . ?
N1 Pd2 P3 98.26(7) . . ?
P4 Pd2 P3 165.37(3) . . ?
C13 S1 Pd1 104.10(10) . . ?
C1A P1 C1B 105.89(15) . . ?
C1A P1 C3 105.54(15) . . ?
C1B P1 C3 105.89(16) . . ?
C1A P1 Pd1 121.87(11) . . ?
C1B P1 Pd1 112.22(11) . . ?
C3 P1 Pd1 104.20(11) . . ?
C1D P2 C5 107.06(15) . . ?
C1D P2 C1C 106.37(15) . . ?
C5 P2 C1C 104.68(15) . . ?
C1D P2 Pd1 122.78(10) . . ?
C5 P2 Pd1 103.80(11) . . ?
C1C P2 Pd1 110.71(11) . . ?
C1E P3 C1F 105.16(16) . . ?
C1E P3 C8 108.9(2) . . ?
C1F P3 C8 104.69(16) . . ?
C1E P3 Pd2 118.32(13) . . ?
C1F P3 Pd2 115.93(11) . . ?
C8 P3 Pd2 102.88(13) . . ?
C1H P4 C1G 106.03(15) . . ?
C1H P4 C10 108.75(16) . . ?
C1G P4 C10 104.32(17) . . ?
C1H P4 Pd2 114.94(11) . . ?
C1G P4 Pd2 118.17(12) . . ?
C10 P4 Pd2 103.83(12) . . ?
C11 N1 C15 115.8(3) . . ?
C11 N1 Pd2 121.9(2) . . ?
C15 N1 Pd2 122.3(2) . . ?
C2 C1 C4 112.7(3) . . ?
C2 C1 Pd1 114.1(2) . . ?
C4 C1 Pd1 113.7(2) . . ?
C1 C2 C3 110.3(3) . . ?
C2 C3 P1 105.1(2) . . ?
C1 C4 C5 110.2(3) . . ?
C4 C5 P2 104.2(2) . . ?
C9 C6 C7 116.3(3) . . ?
C9 C6 Pd2 114.2(3) . . ?
C7 C6 Pd2 112.6(3) . . ?
C8 C7 C6 108.7(3) . . ?
C7 C8 P3 105.3(2) . . ?
C10 C9 C6 111.4(4) . . ?
C9 C10 P4 104.7(3) . . ?
N1 C11 C12 123.9(3) . . ?
C11 C12 C13 120.6(3) . . ?
C14 C13 C12 115.2(3) . . ?
C14 C13 S1 121.9(2) . . ?
C12 C13 S1 122.9(2) . . ?
C15 C14 C13 120.7(3) . . ?
N1 C15 C14 123.8(3) . . ?
C2A C1A C6A 119.4(3) . . ?
C2A C1A P1 124.5(3) . . ?
C6A C1A P1 116.1(3) . . ?
C1A C2A C3A 119.4(4) . . ?
C4A C3A C2A 121.3(4) . . ?
C3A C4A C5A 119.7(4) . . ?
C4A C5A C6A 119.9(4) . . ?
C5A C6A C1A 120.3(4) . . ?
C6B C1B C2B 119.3(3) . . ?
C6B C1B P1 119.2(3) . . ?
C2B C1B P1 121.5(3) . . ?
C3B C2B C1B 120.7(4) . . ?
C4B C3B C2B 119.9(4) . . ?
C3B C4B C5B 120.3(4) . . ?
C6B C5B C4B 119.8(4) . . ?
C1B C6B C5B 120.0(4) . . ?
C6C C1C C2C 118.2(3) . . ?
C6C C1C P2 119.9(3) . . ?
C2C C1C P2 121.7(3) . . ?
C3C C2C C1C 120.9(4) . . ?
C4C C3C C2C 120.2(5) . . ?
C3C C4C C5C 120.0(4) . . ?
C4C C5C C6C 120.5(5) . . ?
C1C C6C C5C 120.1(4) . . ?
C2D C1D C6D 118.9(3) . . ?
C2D C1D P2 122.5(3) . . ?
C6D C1D P2 118.5(3) . . ?
C1D C2D C3D 120.3(3) . . ?
C4D C3D C2D 120.6(3) . . ?
C3D C4D C5D 119.6(3) . . ?
C4D C5D C6D 120.8(4) . . ?
C5D C6D C1D 119.7(3) . . ?
C6E C1E C2E 119.3(4) . . ?
C6E C1E P3 122.8(4) . . ?
C2E C1E P3 117.8(3) . . ?
C1E C2E C3E 120.1(6) . . ?
C4E C3E C2E 119.1(7) . . ?
C5E C4E C3E 121.8(6) . . ?
C4E C5E C6E 119.5(7) . . ?
C1E C6E C5E 120.1(6) . . ?
C6F C1F C2F 119.2(3) . . ?
C6F C1F P3 119.2(2) . . ?
C2F C1F P3 121.5(3) . . ?
C3F C2F C1F 119.5(3) . . ?
C4F C3F C2F 120.8(3) . . ?
C3F C4F C5F 119.9(3) . . ?
C6F C5F C4F 120.1(4) . . ?
C5F C6F C1F 120.6(3) . . ?
C6G C1G C2G 118.9(3) . . ?
C6G C1G P4 119.9(3) . . ?
C2G C1G P4 121.2(3) . . ?
C3G C2G C1G 120.0(4) . . ?
C4G C3G C2G 120.4(4) . . ?
C3G C4G C5G 120.6(4) . . ?
C4G C5G C6G 119.7(4) . . ?
C1G C6G C5G 120.3(4) . . ?
C2H C1H C6H 118.3(3) . . ?
C2H C1H P4 121.7(3) . . ?
C6H C1H P4 119.6(3) . . ?
C1H C2H C3H 120.5(4) . . ?
C4H C3H C2H 120.7(4) . . ?
C3H C4H C5H 119.5(4) . . ?
C4H C5H C6H 119.9(4) . . ?
C1H C6H C5H 120.9(4) . . ?
F6 P5 F3 92.1(2) . . ?
F6 P5 F1 89.65(18) . . ?
F3 P5 F1 178.2(2) . . ?
F6 P5 F5 179.3(2) . . ?
F3 P5 F5 88.3(2) . . ?
F1 P5 F5 89.91(19) . . ?
F6 P5 F4 91.01(17) . . ?
F3 P5 F4 90.44(18) . . ?
F1 P5 F4 89.52(17) . . ?
F5 P5 F4 89.59(16) . . ?
F6 P5 F2 90.29(17) . . ?
F3 P5 F2 90.41(18) . . ?
F1 P5 F2 89.59(16) . . ?
F5 P5 F2 89.10(15) . . ?
F4 P5 F2 178.42(17) . . ?

loop_
_geom_bond_atom_site_label_1
_geom_bond_atom_site_label_2
_geom_bond_distance
_geom_bond_site_symmetry_2
_geom_bond_publ_flag
Pd1 C1 2.099(3) . ?
Pd1 P2 2.2804(8) . ?
Pd1 P1 2.2896(8) . ?
Pd1 S1 2.4298(8) . ?
Pd2 C6 2.080(3) . ?
Pd2 N1 2.140(3) . ?
Pd2 P4 2.2832(9) . ?
Pd2 P3 2.3036(9) . ?
S1 C13 1.727(3) . ?
P1 C1A 1.815(3) . ?
P1 C1B 1.821(3) . ?
P1 C3 1.831(3) . ?
P2 C1D 1.817(3) . ?
P2 C5 1.819(3) . ?
P2 C1C 1.823(3) . ?
P3 C1E 1.815(4) . ?
P3 C1F 1.819(3) . ?
P3 C8 1.820(4) . ?
P4 C1H 1.813(3) . ?
P4 C1G 1.815(3) . ?
P4 C10 1.827(3) . ?
N1 C11 1.343(4) . ?
N1 C15 1.349(4) . ?
C1 C2 1.520(4) . ?
C1 C4 1.522(4) . ?
C2 C3 1.522(5) . ?
C4 C5 1.525(4) . ?
C6 C9 1.501(6) . ?
C6 C7 1.530(5) . ?
C7 C8 1.512(6) . ?
C9 C10 1.498(5) . ?
C11 C12 1.368(4) . ?
C12 C13 1.401(4) . ?
C13 C14 1.399(4) . ?
C14 C15 1.368(4) . ?
C1A C2A 1.363(5) . ?
C1A C6A 1.384(5) . ?
C2A C3A 1.389(6) . ?
C3A C4A 1.356(7) . ?
C4A C5A 1.363(6) . ?
C5A C6A 1.384(5) . ?
C1B C6B 1.383(5) . ?
C1B C2B 1.389(5) . ?
C2B C3B 1.378(6) . ?
C3B C4B 1.371(7) . ?
C4B C5B 1.389(6) . ?
C5B C6B 1.388(5) . ?
C1C C6C 1.377(5) . ?
C1C C2C 1.382(5) . ?
C2C C3C 1.378(6) . ?
C3C C4C 1.352(7) . ?
C4C C5C 1.363(8) . ?
C5C C6C 1.387(6) . ?
C1D C2D 1.375(5) . ?
C1D C6D 1.399(5) . ?
C2D C3D 1.388(5) . ?
C3D C4D 1.365(6) . ?
C4D C5D 1.369(5) . ?
C5D C6D 1.383(5) . ?
C1E C6E 1.375(6) . ?
C1E C2E 1.385(7) . ?
C2E C3E 1.396(6) . ?
C3E C4E 1.366(10) . ?
C4E C5E 1.345(11) . ?
C5E C6E 1.403(8) . ?
C1F C6F 1.392(5) . ?
C1F C2F 1.393(5) . ?
C2F C3F 1.384(5) . ?
C3F C4F 1.377(5) . ?
C4F C5F 1.378(5) . ?
C5F C6F 1.377(5) . ?
C1G C6G 1.389(5) . ?
C1G C2G 1.398(5) . ?
C2G C3G 1.385(6) . ?
C3G C4G 1.366(6) . ?
C4G C5G 1.376(6) . ?
C5G C6G 1.393(5) . ?
C1H C2H 1.372(5) . ?
C1H C6H 1.382(5) . ?
C2H C3H 1.389(5) . ?
C3H C4H 1.356(6) . ?
C4H C5H 1.375(6) . ?
C5H C6H 1.382(5) . ?
P5 F6 1.564(3) . ?
P5 F3 1.564(3) . ?
P5 F1 1.571(3) . ?
P5 F5 1.579(3) . ?
P5 F4 1.583(3) . ?
P5 F2 1.593(3) . ?
